data_7108548
loop_
_publ_author_name
'Qi Xing'
'Lijun Shi'
'Rui Lang'
'Chungu Xia'
'Fuwei Li'

_publ_section_title
;
 Palladium-catalyzed mono- and double-carbonylation of indoles with amines
 controllably leading to amides and alpha-ketoamides
;
_journal_name_full Chem.Commun.
_journal_page_first 11023
_journal_paper_doi 10.1039/c2cc36341k
_journal_volume 48
_journal_year 2012
_chemical_formula_sum 'C18 H15 N2 O2'
_chemical_formula_weight 291.32
_chemical_name_systematic
;
?
;
_space_group_IT_number 14
_symmetry_cell_setting monoclinic
_symmetry_space_group_name_Hall '-P 2ybc'
_symmetry_space_group_name_H-M 'P 1 21/c 1'
_atom_sites_solution_hydrogens geom
_atom_sites_solution_primary direct
_atom_sites_solution_secondary difmap
_audit_creation_method SHELXL-97
_cell_angle_alpha 90.00
_cell_angle_beta 97.577(4)
_cell_angle_gamma 90.00
_cell_formula_units_Z 4
_cell_length_a 8.604(3)
_cell_length_b 17.584(7)
_cell_length_c 10.173(4)
_cell_measurement_reflns_used 2303
_cell_measurement_temperature 296(2)
_cell_measurement_theta_max 28.21
_cell_measurement_theta_min 2.32
_cell_volume 1525.7(10)
_computing_cell_refinement 'Bruker SAINT'
_computing_data_collection 'Bruker APEX2'
_computing_data_reduction 'Bruker SAINT'
_computing_molecular_graphics 'Bruker SHELXTL'
_computing_publication_material 'Bruker SHELXTL'
_computing_structure_refinement 'SHELXL-97 (Sheldrick, 2008)'
_computing_structure_solution 'SHELXS-97 (Sheldrick, 2008)'
_diffrn_ambient_temperature 296(2)
_diffrn_measured_fraction_theta_full 0.990
_diffrn_measured_fraction_theta_max 0.990
_diffrn_measurement_device_type 'Bruker APEX-II CCD'
_diffrn_measurement_method '\f and \w scans'
_diffrn_radiation_monochromator graphite
_diffrn_radiation_source 'fine-focus sealed tube'
_diffrn_radiation_type MoK\a
_diffrn_radiation_wavelength 0.71073
_diffrn_reflns_av_R_equivalents 0.0337
_diffrn_reflns_av_sigmaI/netI 0.0480
_diffrn_reflns_limit_h_max 10
_diffrn_reflns_limit_h_min -10
_diffrn_reflns_limit_k_max 14
_diffrn_reflns_limit_k_min -21
_diffrn_reflns_limit_l_max 12
_diffrn_reflns_limit_l_min -10
_diffrn_reflns_number 7216
_diffrn_reflns_theta_full 25.50
_diffrn_reflns_theta_max 25.50
_diffrn_reflns_theta_min 2.32
_exptl_absorpt_coefficient_mu 0.084
_exptl_absorpt_correction_T_max 0.9867
_exptl_absorpt_correction_T_min 0.9809
_exptl_absorpt_correction_type multi-scan
_exptl_crystal_colour yellow
_exptl_crystal_density_diffrn 1.268
_exptl_crystal_density_method 'not measured'
_exptl_crystal_description block
_exptl_crystal_F_000 612
_exptl_crystal_size_max 0.23
_exptl_crystal_size_mid 0.21
_exptl_crystal_size_min 0.16
_refine_diff_density_max 0.380
_refine_diff_density_min -0.216
_refine_diff_density_rms 0.040
_refine_ls_extinction_method none
_refine_ls_goodness_of_fit_ref 1.045
_refine_ls_hydrogen_treatment constr
_refine_ls_matrix_type full
_refine_ls_number_parameters 200
_refine_ls_number_reflns 2810
_refine_ls_number_restraints 0
_refine_ls_restrained_S_all 1.045
_refine_ls_R_factor_all 0.1021
_refine_ls_R_factor_gt 0.0569
_refine_ls_shift/su_max 0.000
_refine_ls_shift/su_mean 0.000
_refine_ls_structure_factor_coef Fsqd
_refine_ls_weighting_details 'calc w=1/[\s^2^(Fo^2^)+(0.0734P)^2^+0.0791P] where P=(Fo^2^+2Fc^2^)/3'
_refine_ls_weighting_scheme calc
_refine_ls_wR_factor_gt 0.1367
_refine_ls_wR_factor_ref 0.1587
_reflns_number_gt 1700
_reflns_number_total 2810
_reflns_threshold_expression >2sigma(I)
_cod_data_source_file c2cc36341k.txt
_cod_data_source_block p21ca
_cod_original_sg_symbol_H-M P2(1)/c
_cod_database_code 7108548

loop_
_symmetry_equiv_pos_as_xyz
'x, y, z'
'-x, y+1/2, -z+1/2'
'-x, -y, -z'
'x, -y-1/2, z-1/2'

loop_
_atom_site_label
_atom_site_type_symbol
_atom_site_fract_x
_atom_site_fract_y
_atom_site_fract_z
_atom_site_U_iso_or_equiv
_atom_site_adp_type
_atom_site_occupancy
_atom_site_symmetry_multiplicity
_atom_site_calc_flag
_atom_site_refinement_flags
C1 C 0.3872(3) 0.56231(13) 0.8437(2) 0.0466(6) Uani 1 1 d .
C2 C 0.3009(3) 0.50281(14) 0.8986(2) 0.0461(6) Uani 1 1 d .
C3 C 0.2452(3) 0.43096(14) 0.8566(3) 0.0571(7) Uani 1 1 d .
H3 H 0.2636 0.4118 0.7748 0.069 Uiso 1 1 calc R
C4 C 0.1629(3) 0.38918(16) 0.9380(3) 0.0645(8) Uani 1 1 d .
H4 H 0.1261 0.3412 0.9105 0.077 Uiso 1 1 calc R
C5 C 0.1328(3) 0.41661(17) 1.0607(3) 0.0646(8) Uani 1 1 d .
H5 H 0.0776 0.3866 1.1139 0.077 Uiso 1 1 calc R
C6 C 0.1835(3) 0.48737(16) 1.1041(3) 0.0590(7) Uani 1 1 d .
H6 H 0.1624 0.5065 1.1851 0.071 Uiso 1 1 calc R
C7 C 0.2673(3) 0.52890(14) 1.0220(2) 0.0494(6) Uani 1 1 d .
C8 C 0.4018(3) 0.62068(14) 0.9357(2) 0.0537(7) Uani 1 1 d .
H8 H 0.4530 0.6665 0.9259 0.064 Uiso 1 1 calc R
C9 C 0.4512(3) 0.55896(14) 0.7208(3) 0.0497(6) Uani 1 1 d .
C10 C 0.5302(3) 0.62970(15) 0.6692(3) 0.0517(7) Uani 1 1 d .
C11 C 0.6515(3) 0.67834(15) 0.4834(3) 0.0595(7) Uani 1 1 d .
H11A H 0.6335 0.7263 0.5261 0.071 Uiso 1 1 calc R
H11B H 0.5993 0.6810 0.3930 0.071 Uiso 1 1 calc R
C12 C 0.8246(3) 0.66962(15) 0.4797(2) 0.0540(7) Uani 1 1 d .
C13 C 0.8962(3) 0.71537(16) 0.3953(3) 0.0684(8) Uani 1 1 d .
H13 H 0.8360 0.7492 0.3396 0.082 Uiso 1 1 calc R
C14 C 1.0556(4) 0.7117(2) 0.3923(4) 0.0953(11) Uani 1 1 d .
H14 H 1.1028 0.7437 0.3364 0.114 Uiso 1 1 calc R
C15 C 1.1433(4) 0.6615(3) 0.4708(4) 0.1306(17) Uani 1 1 d .
H15 H 1.2508 0.6585 0.4687 0.157 Uiso 1 1 calc R
C16 C 1.0729(5) 0.6152(4) 0.5535(4) 0.162(2) Uani 1 1 d .
H16 H 1.1332 0.5805 0.6072 0.195 Uiso 1 1 calc R
C17 C 0.9141(4) 0.6193(2) 0.5582(3) 0.1033(13) Uani 1 1 d .
H17 H 0.8679 0.5876 0.6151 0.124 Uiso 1 1 calc R
C18 C 0.3240(4) 0.64783(17) 1.1597(3) 0.0818(10) Uani 1 1 d .
H18A H 0.3813 0.6942 1.1527 0.123 Uiso 1 1 calc R
H18B H 0.3693 0.6202 1.2366 0.123 Uiso 1 1 calc R
H18C H 0.2166 0.6596 1.1674 0.123 Uiso 1 1 calc R
N1 N 0.3312(2) 0.60158(12) 1.0413(2) 0.0558(6) Uani 1 1 d .
N2 N 0.5798(2) 0.61818(12) 0.5517(2) 0.0556(6) Uani 1 1 d .
O1 O 0.4432(2) 0.50143(10) 0.65099(17) 0.0664(6) Uani 1 1 d .
O2 O 0.5411(2) 0.69032(10) 0.72980(18) 0.0748(6) Uani 1 1 d .

loop_
_atom_site_aniso_label
_atom_site_aniso_U_11
_atom_site_aniso_U_22
_atom_site_aniso_U_33
_atom_site_aniso_U_23
_atom_site_aniso_U_13
_atom_site_aniso_U_12
C1 0.0471(14) 0.0495(15) 0.0427(14) -0.0025(12) 0.0036(11) 0.0060(11)
C2 0.0466(13) 0.0477(15) 0.0425(14) 0.0012(12) 0.0009(10) 0.0060(12)
C3 0.0661(17) 0.0562(17) 0.0488(15) -0.0034(13) 0.0067(13) 0.0001(14)
C4 0.0753(19) 0.0555(17) 0.0626(19) 0.0026(15) 0.0091(15) -0.0075(14)
C5 0.0660(18) 0.0649(19) 0.0637(19) 0.0153(15) 0.0122(14) 0.0015(15)
C6 0.0627(16) 0.0665(19) 0.0485(15) 0.0035(14) 0.0101(13) 0.0102(14)
C7 0.0490(14) 0.0507(16) 0.0471(15) 0.0013(12) 0.0012(11) 0.0098(12)
C8 0.0561(15) 0.0534(16) 0.0512(16) 0.0004(13) 0.0060(12) 0.0001(13)
C9 0.0495(14) 0.0474(15) 0.0512(16) -0.0026(13) 0.0026(12) 0.0011(12)
C10 0.0515(15) 0.0495(16) 0.0524(16) 0.0010(13) 0.0002(12) 0.0011(12)
C11 0.0597(16) 0.0612(17) 0.0581(16) 0.0076(14) 0.0101(13) 0.0022(13)
C12 0.0528(15) 0.0664(18) 0.0429(14) -0.0099(13) 0.0065(12) -0.0026(13)
C13 0.0696(19) 0.0647(18) 0.075(2) -0.0108(16) 0.0232(15) -0.0058(15)
C14 0.077(2) 0.123(3) 0.092(3) -0.025(2) 0.033(2) -0.021(2)
C15 0.050(2) 0.247(6) 0.095(3) -0.004(3) 0.012(2) 0.008(3)
C16 0.074(3) 0.306(7) 0.104(3) 0.068(4) 0.000(2) 0.047(4)
C17 0.059(2) 0.172(4) 0.078(2) 0.040(2) 0.0072(17) 0.025(2)
C18 0.118(3) 0.073(2) 0.0574(18) -0.0233(16) 0.0219(17) -0.0012(18)
N1 0.0649(14) 0.0542(14) 0.0484(13) -0.0072(11) 0.0079(11) 0.0048(11)
N2 0.0591(13) 0.0594(14) 0.0504(13) 0.0036(11) 0.0157(10) -0.0015(10)
O1 0.0899(14) 0.0553(11) 0.0575(11) -0.0137(10) 0.0233(10) -0.0093(10)
O2 0.1099(17) 0.0517(12) 0.0662(13) -0.0125(10) 0.0237(11) -0.0118(11)

loop_
_atom_type_symbol
_atom_type_description
_atom_type_scat_dispersion_real
_atom_type_scat_dispersion_imag
_atom_type_scat_source
C C 0.0033 0.0016 'International Tables Vol C Tables 4.2.6.8 and 6.1.1.4'
H H 0.0000 0.0000 'International Tables Vol C Tables 4.2.6.8 and 6.1.1.4'
N N 0.0061 0.0033 'International Tables Vol C Tables 4.2.6.8 and 6.1.1.4'
O O 0.0106 0.0060 'International Tables Vol C Tables 4.2.6.8 and 6.1.1.4'

loop_
_geom_angle_atom_site_label_1
_geom_angle_atom_site_label_2
_geom_angle_atom_site_label_3
_geom_angle
C8 C1 C9 127.6(2)
C8 C1 C2 106.4(2)
C9 C1 C2 125.9(2)
C3 C2 C7 117.8(2)
C3 C2 C1 135.4(2)
C7 C2 C1 106.7(2)
C4 C3 C2 118.9(2)
C4 C3 H3 120.6
C2 C3 H3 120.6
C3 C4 C5 121.8(3)
C3 C4 H4 119.1
C5 C4 H4 119.1
C6 C5 C4 120.9(3)
C6 C5 H5 119.6
C4 C5 H5 119.6
C5 C6 C7 117.0(3)
C5 C6 H6 121.5
C7 C6 H6 121.5
C6 C7 N1 128.8(2)
C6 C7 C2 123.6(2)
N1 C7 C2 107.6(2)
N1 C8 C1 110.2(2)
N1 C8 H8 124.9
C1 C8 H8 124.9
O1 C9 C1 122.5(2)
O1 C9 C10 117.4(2)
C1 C9 C10 120.1(2)
O2 C10 N2 124.6(2)
O2 C10 C9 122.5(2)
N2 C10 C9 112.9(2)
N2 C11 C12 115.1(2)
N2 C11 H11A 108.5
C12 C11 H11A 108.5
N2 C11 H11B 108.5
C12 C11 H11B 108.5
H11A C11 H11B 107.5
C17 C12 C13 118.6(3)
C17 C12 C11 122.5(3)
C13 C12 C11 118.8(2)
C12 C13 C14 121.0(3)
C12 C13 H13 119.5
C14 C13 H13 119.5
C15 C14 C13 119.8(4)
C15 C14 H14 120.1
C13 C14 H14 120.1
C14 C15 C16 119.7(4)
C14 C15 H15 120.2
C16 C15 H15 120.2
C15 C16 C17 120.8(4)
C15 C16 H16 119.6
C17 C16 H16 119.6
C12 C17 C16 120.2(4)
C12 C17 H17 119.9
C16 C17 H17 119.9
N1 C18 H18A 109.5
N1 C18 H18B 109.5
H18A C18 H18B 109.5
N1 C18 H18C 109.5
H18A C18 H18C 109.5
H18B C18 H18C 109.5
C8 N1 C7 109.1(2)
C8 N1 C18 126.3(2)
C7 N1 C18 124.6(2)
C10 N2 C11 121.7(2)

loop_
_geom_bond_atom_site_label_1
_geom_bond_atom_site_label_2
_geom_bond_distance
C1 C8 1.383(3)
C1 C9 1.433(3)
C1 C2 1.438(3)
C2 C3 1.398(3)
C2 C7 1.402(3)
C3 C4 1.372(3)
C3 H3 0.9300
C4 C5 1.394(4)
C4 H4 0.9300
C5 C6 1.372(4)
C5 H5 0.9300
C6 C7 1.381(4)
C6 H6 0.9300
C7 N1 1.395(3)
C8 N1 1.345(3)
C8 H8 0.9300
C9 O1 1.233(3)
C9 C10 1.542(3)
C10 O2 1.229(3)
C10 N2 1.337(3)
C11 N2 1.448(3)
C11 C12 1.502(3)
C11 H11A 0.9700
C11 H11B 0.9700
C12 C17 1.361(4)
C12 C13 1.380(4)
C13 C14 1.378(4)
C13 H13 0.9300
C14 C15 1.351(5)
C14 H14 0.9300
C15 C16 1.369(6)
C15 H15 0.9300
C16 C17 1.375(5)
C16 H16 0.9300
C17 H17 0.9300
C18 N1 1.461(3)
C18 H18A 0.9600
C18 H18B 0.9600
C18 H18C 0.9600

loop_
_geom_torsion_atom_site_label_1
_geom_torsion_atom_site_label_2
_geom_torsion_atom_site_label_3
_geom_torsion_atom_site_label_4
_geom_torsion
C8 C1 C2 C3 178.6(3)
C9 C1 C2 C3 -4.3(4)
C8 C1 C2 C7 0.2(2)
C9 C1 C2 C7 177.3(2)
C7 C2 C3 C4 -0.9(3)
C1 C2 C3 C4 -179.2(2)
C2 C3 C4 C5 0.4(4)
C3 C4 C5 C6 0.7(4)
C4 C5 C6 C7 -1.1(4)
C5 C6 C7 N1 179.7(2)
C5 C6 C7 C2 0.6(3)
C3 C2 C7 C6 0.5(3)
C1 C2 C7 C6 179.2(2)
C3 C2 C7 N1 -178.8(2)
C1 C2 C7 N1 -0.1(2)
C9 C1 C8 N1 -177.3(2)
C2 C1 C8 N1 -0.2(3)
C8 C1 C9 O1 173.4(2)
C2 C1 C9 O1 -3.1(4)
C8 C1 C9 C10 -8.2(4)
C2 C1 C9 C10 175.2(2)
O1 C9 C10 O2 178.4(2)
C1 C9 C10 O2 0.0(3)
O1 C9 C10 N2 0.3(3)
C1 C9 C10 N2 -178.2(2)
N2 C11 C12 C17 -14.0(4)
N2 C11 C12 C13 167.3(2)
C17 C12 C13 C14 -1.5(4)
C11 C12 C13 C14 177.3(3)
C12 C13 C14 C15 1.5(5)
C13 C14 C15 C16 -0.5(7)
C14 C15 C16 C17 -0.3(8)
C13 C12 C17 C16 0.6(5)
C11 C12 C17 C16 -178.1(4)
C15 C16 C17 C12 0.3(8)
C1 C8 N1 C7 0.1(3)
C1 C8 N1 C18 178.9(2)
C6 C7 N1 C8 -179.2(2)
C2 C7 N1 C8 0.0(3)
C6 C7 N1 C18 1.9(4)
C2 C7 N1 C18 -178.8(2)
O2 C10 N2 C11 -0.6(4)
C9 C10 N2 C11 177.5(2)
C12 C11 N2 C10 108.9(3)
